data_2218047
loop_
_publ_author_name
'Ali, Basem Fares'
'Al-Far, Rawhi'
'Haddad, Salim F.'

_publ_section_title
;
 Bis(2-bromopyridinium) hexachloridostannate(IV)
;
_journal_coeditor_code BH2165
_journal_issue 5
_journal_name_full 'Acta Crystallographica Section E'
_journal_page_first m637
_journal_page_last m638
_journal_paper_doi 10.1107/S160053680800901X
_journal_volume 64
_journal_year 2008
_chemical_formula_iupac '(C5 H5 Br N)2 [Sn Cl6]'
_chemical_formula_moiety '2(C5 H5 Br N +), Cl6 Sn 2-'
_chemical_formula_sum 'C10 H10 Br2 Cl6 N2 Sn'
_chemical_formula_weight 649.41
_chemical_name_systematic
;
Bis(2-bromopyridinium) hexachloridostannate(IV)
;
_space_group_IT_number 14
_symmetry_cell_setting monoclinic
_symmetry_space_group_name_Hall '-P 2yn'
_symmetry_space_group_name_H-M 'P 1 21/n 1'
_atom_sites_solution_hydrogens geom
_atom_sites_solution_primary direct
_atom_sites_solution_secondary difmap
_audit_creation_method SHELXL97
_cell_angle_alpha 90.00
_cell_angle_beta 109.843(11)
_cell_angle_gamma 90.00
_cell_formula_units_Z 2
_cell_length_a 9.0843(14)
_cell_length_b 10.6827(9)
_cell_length_c 10.6345(17)
_cell_measurement_reflns_used 90
_cell_measurement_temperature 296(2)
_cell_measurement_theta_max 27.345
_cell_measurement_theta_min 1.625
_cell_volume 970.7(2)
_computing_cell_refinement 'XSCANS (Siemens, 1996)'
_computing_data_collection 'XSCANS (Siemens, 1996)'
_computing_data_reduction 'SHELXTL (Sheldrick, 2008)'
_computing_molecular_graphics 'SHELXTL (Sheldrick, 2008)'
_computing_publication_material 'SHELXTL (Sheldrick, 2008)'
_computing_structure_refinement 'SHELXL97 (Sheldrick, 2008)'
_computing_structure_solution 'SHELXS97 (Sheldrick, 2008)'
_diffrn_ambient_temperature 296(2)
_diffrn_detector_area_resol_mean 3
_diffrn_measured_fraction_theta_full 0.996
_diffrn_measured_fraction_theta_max 0.996
_diffrn_measurement_device_type 'Siemens P4'
_diffrn_measurement_method \w
_diffrn_radiation_monochromator graphite
_diffrn_radiation_source 'fine-focus sealed tube'
_diffrn_radiation_type MoK\a
_diffrn_radiation_wavelength 0.71073
_diffrn_reflns_av_R_equivalents 0.0478
_diffrn_reflns_av_sigmaI/netI 0.0507
_diffrn_reflns_limit_h_max 11
_diffrn_reflns_limit_h_min -1
_diffrn_reflns_limit_k_max 1
_diffrn_reflns_limit_k_min -12
_diffrn_reflns_limit_l_max 12
_diffrn_reflns_limit_l_min -12
_diffrn_reflns_number 2385
_diffrn_reflns_theta_full 25.50
_diffrn_reflns_theta_max 25.50
_diffrn_reflns_theta_min 2.79
_diffrn_standards_decay_% <1
_diffrn_standards_interval_count 97
_exptl_absorpt_coefficient_mu 6.250
_exptl_absorpt_correction_T_max 0.535
_exptl_absorpt_correction_T_min 0.340
_exptl_absorpt_correction_type psi-scan
_exptl_absorpt_process_details '(XSCANS; Siemens, 1996)'
_exptl_crystal_colour yellow
_exptl_crystal_density_diffrn 2.222
_exptl_crystal_density_method 'not measured'
_exptl_crystal_description block
_exptl_crystal_F_000 612
_exptl_crystal_size_max 0.20
_exptl_crystal_size_mid 0.15
_exptl_crystal_size_min 0.10
_refine_diff_density_max 0.610
_refine_diff_density_min -0.734
_refine_ls_extinction_coef 0.0145(10)
_refine_ls_extinction_expression Fc^*^=kFc[1+0.001xFc^2^\l^3^/sin(2\q)]^-1/4^
_refine_ls_extinction_method 'SHELXL97 (Sheldrick, 2008)'
_refine_ls_goodness_of_fit_ref 1.048
_refine_ls_hydrogen_treatment constr
_refine_ls_matrix_type full
_refine_ls_number_parameters 98
_refine_ls_number_reflns 1791
_refine_ls_number_restraints 0
_refine_ls_restrained_S_all 1.048
_refine_ls_R_factor_all 0.0598
_refine_ls_R_factor_gt 0.0396
_refine_ls_shift/su_max 0.000
_refine_ls_shift/su_mean 0.000
_refine_ls_structure_factor_coef Fsqd
_refine_ls_weighting_details 'calc w=1/[\s^2^(Fo^2^)+(0.0417P)^2^+0.8983P] where P=(Fo^2^+2Fc^2^)/3'
_refine_ls_weighting_scheme calc
_refine_ls_wR_factor_gt 0.0888
_refine_ls_wR_factor_ref 0.0970
_reflns_number_gt 1343
_reflns_number_total 1791
_reflns_threshold_expression I>2\s(I)
_cod_data_source_file bh2165.cif
_cod_data_source_block I
_cod_original_cell_volume 970.8(2)
_cod_original_sg_symbol_H-M 'P 21/n'
_cod_database_code 2218047
_cod_database_fobs_code 2218047

loop_
_symmetry_equiv_pos_as_xyz
'x, y, z'
'-x+1/2, y+1/2, -z+1/2'
'-x, -y, -z'
'x-1/2, -y-1/2, z-1/2'

loop_
_atom_site_type_symbol
_atom_site_label
_atom_site_fract_x
_atom_site_fract_y
_atom_site_fract_z
_atom_site_U_iso_or_equiv
_atom_site_adp_type
_atom_site_calc_flag
_atom_site_refinement_flags
_atom_site_occupancy
Sn Sn1 0.0000 0.0000 0.5000 0.0271(2) Uani d S 1
Br Br2 0.68293(9) 0.00098(6) 0.92745(7) 0.0595(3) Uani d . 1
Cl Cl1 0.15178(16) 0.07315(13) 0.36630(13) 0.0376(4) Uani d . 1
Cl Cl2 0.24265(16) -0.03276(15) 0.68883(14) 0.0474(4) Uani d . 1
Cl Cl3 0.01440(19) -0.21235(13) 0.42546(16) 0.0500(4) Uani d . 1
N N1 0.8532(5) 0.1873(5) 1.0891(4) 0.0410(11) Uani d . 1
H H1 0.7983 0.1643 1.1369 0.049 Uiso calc R 1
C C6 0.9552(7) 0.2804(5) 1.1327(6) 0.0485(15) Uani d . 1
H H6 0.9655 0.3203 1.2130 0.058 Uiso calc R 1
C C5 1.0445(8) 0.3170(7) 1.0591(7) 0.0612(19) Uani d . 1
H H5 1.1162 0.3820 1.0881 0.073 Uiso calc R 1
C C2 0.8330(6) 0.1285(5) 0.9736(5) 0.0368(12) Uani d . 1
C C4 1.0264(8) 0.2556(7) 0.9409(7) 0.0621(19) Uani d . 1
H H4 1.0880 0.2782 0.8904 0.075 Uiso calc R 1
C C3 0.9181(7) 0.1612(6) 0.8968(6) 0.0518(16) Uani d . 1
H H3 0.9039 0.1210 0.8160 0.062 Uiso calc R 1

loop_
_atom_site_aniso_label
_atom_site_aniso_U_11
_atom_site_aniso_U_22
_atom_site_aniso_U_33
_atom_site_aniso_U_12
_atom_site_aniso_U_13
_atom_site_aniso_U_23
Sn1 0.0278(3) 0.0278(3) 0.0285(3) 0.0023(2) 0.0134(2) 0.0006(2)
Br2 0.0574(5) 0.0572(4) 0.0634(5) -0.0230(3) 0.0197(3) -0.0074(3)
Cl1 0.0379(7) 0.0438(7) 0.0379(7) -0.0022(6) 0.0216(6) 0.0021(6)
Cl2 0.0334(7) 0.0680(9) 0.0382(8) -0.0004(7) 0.0088(6) 0.0147(7)
Cl3 0.0604(10) 0.0319(7) 0.0698(10) 0.0009(7) 0.0378(8) -0.0086(7)
N1 0.040(3) 0.050(3) 0.035(2) -0.003(2) 0.016(2) 0.001(2)
C6 0.042(3) 0.045(3) 0.051(4) 0.000(3) 0.005(3) -0.010(3)
C5 0.046(4) 0.050(4) 0.076(5) -0.010(3) 0.005(3) 0.007(4)
C2 0.031(3) 0.036(3) 0.041(3) -0.002(2) 0.009(2) 0.001(2)
C4 0.050(4) 0.076(5) 0.069(5) -0.013(4) 0.033(3) 0.002(4)
C3 0.054(4) 0.062(4) 0.050(4) -0.009(3) 0.031(3) -0.011(3)

loop_
_atom_type_symbol
_atom_type_description
_atom_type_scat_dispersion_real
_atom_type_scat_dispersion_imag
_atom_type_scat_source
C C 0.0033 0.0016 'International Tables Vol C Tables 4.2.6.8 and 6.1.1.4'
H H 0.0000 0.0000 'International Tables Vol C Tables 4.2.6.8 and 6.1.1.4'
N N 0.0061 0.0033 'International Tables Vol C Tables 4.2.6.8 and 6.1.1.4'
Cl Cl 0.1484 0.1585 'International Tables Vol C Tables 4.2.6.8 and 6.1.1.4'
Br Br -0.2901 2.4595 'International Tables Vol C Tables 4.2.6.8 and 6.1.1.4'
Sn Sn -0.6537 1.4246 'International Tables Vol C Tables 4.2.6.8 and 6.1.1.4'

loop_
_geom_angle_atom_site_label_1
_geom_angle_atom_site_label_2
_geom_angle_atom_site_label_3
_geom_angle_site_symmetry_1
_geom_angle_site_symmetry_3
_geom_angle
_geom_angle_publ_flag
Cl1 Sn1 Cl2 . . 89.67(5) yes
Cl3 Sn1 Cl1 . 3_556 89.70(5) yes
Cl3 Sn1 Cl1 . . 90.30(5) yes
Cl3 Sn1 Cl2 . . 90.06(6) yes
Cl3 Sn1 Cl2 . 3_556 89.94(6) yes
Cl1 Sn1 Cl2 . 3_556 90.33(5) ?
Cl3 Sn1 Cl3 3_556 . 180.0 ?
Cl3 Sn1 Cl1 3_556 3_556 90.30(5) ?
Cl3 Sn1 Cl1 3_556 . 89.70(5) ?
Cl1 Sn1 Cl1 3_556 . 180.0 ?
Cl3 Sn1 Cl2 3_556 3_556 90.06(6) ?
Cl1 Sn1 Cl2 3_556 3_556 89.67(5) ?
Cl3 Sn1 Cl2 3_556 . 89.94(6) ?
Cl1 Sn1 Cl2 3_556 . 90.33(5) ?
Cl2 Sn1 Cl2 3_556 . 180.0 ?
C6 N1 C2 . . 122.3(5) ?
C6 N1 H1 . . 118.9 ?
C2 N1 H1 . . 118.9 ?
N1 C6 C5 . . 119.6(6) ?
N1 C6 H6 . . 120.2 ?
C5 C6 H6 . . 120.2 ?
C6 C5 C4 . . 118.6(6) ?
C6 C5 H5 . . 120.7 ?
C4 C5 H5 . . 120.7 ?
N1 C2 C3 . . 120.5(5) ?
N1 C2 Br2 . . 116.4(4) ?
C3 C2 Br2 . . 123.1(5) ?
C3 C4 C5 . . 120.7(7) ?
C3 C4 H4 . . 119.6 ?
C5 C4 H4 . . 119.6 ?
C2 C3 C4 . . 118.4(6) ?
C2 C3 H3 . . 120.8 ?
C4 C3 H3 . . 120.8 ?

loop_
_geom_bond_atom_site_label_1
_geom_bond_atom_site_label_2
_geom_bond_site_symmetry_2
_geom_bond_distance
_geom_bond_publ_flag
Sn1 Cl1 . 2.4216(13) yes
Sn1 Cl2 . 2.4513(14) yes
Sn1 Cl3 . 2.4212(13) yes
Sn1 Cl1 3_556 2.4216(13) ?
Sn1 Cl2 3_556 2.4513(14) ?
Sn1 Cl3 3_556 2.4212(13) ?
Br2 C2 . 1.871(5) ?
N1 C6 . 1.331(8) ?
N1 C2 . 1.336(7) ?
N1 H1 . 0.8600 ?
C6 C5 . 1.362(9) ?
C6 H6 . 0.9300 ?
C5 C4 . 1.378(10) ?
C5 H5 . 0.9300 ?
C2 C3 . 1.347(8) ?
C4 C3 . 1.375(9) ?
C4 H4 . 0.9300 ?
C3 H3 . 0.9300 ?

loop_
_geom_hbond_atom_site_label_D
_geom_hbond_atom_site_label_H
_geom_hbond_atom_site_label_A
_geom_hbond_site_symmetry_A
_geom_hbond_distance_DH
_geom_hbond_distance_HA
_geom_hbond_distance_DA
_geom_hbond_angle_DHA
_geom_hbond_publ_flag
N1 H1 Cl2 3_657 0.86 2.45 3.234(5) 151.4 yes
C3 H3 Cl1 3_656 0.93 2.77 3.646(6) 158.3 yes
C5 H5 Cl1 2_656 0.93 2.86 3.774(7) 169.7 yes

loop_
_geom_torsion_atom_site_label_1
_geom_torsion_atom_site_label_2
_geom_torsion_atom_site_label_3
_geom_torsion_atom_site_label_4
_geom_torsion
C2 N1 C6 C5 -0.9(9)
N1 C6 C5 C4 -0.1(10)
C6 N1 C2 C3 0.7(9)
C6 N1 C2 Br2 -179.4(4)
C6 C5 C4 C3 1.4(11)
N1 C2 C3 C4 0.6(9)
Br2 C2 C3 C4 -179.4(5)
C5 C4 C3 C2 -1.6(11)
